data_4117177
loop_
_publ_author_name
'Robert M. Coates'
'Zhanqi Ho'
'Michael Klobus'
'Scott R. Wilson'

_publ_contact_author
;
Robert M. Coates
Department of Chemistry
University of Illinois
600 South Mathews Avenue, Box 40-5
Urbana, Illinois  61801
USA
;
_publ_contact_author_email r-coates@uiuc.edu
_publ_contact_author_fax '1  217 244 8068'
_publ_contact_author_phone '1  217 333 4280'
_publ_section_title
;
 Stereochemistry and Reactions of Presilphiperfolanol: A Branch Point
 Marker in Triquinane Sesquiterpene Biogenesis
;
_journal_name_full 'Journal of the American Chemical Society'
_journal_page_first 9249
_journal_page_last 9254
_journal_paper_doi 10.1021/ja961582g
_journal_volume 118
_journal_year 1996
_chemical_formula_moiety 'C22 H29 N O4'
_chemical_formula_sum 'C22 H29 N O4'
_chemical_formula_weight 371.46
_chemical_name_systematic
;
?
;
_space_group_IT_number 96
_symmetry_cell_setting tetragonal
_symmetry_space_group_name_Hall 'P 4nw 2abw'
_symmetry_space_group_name_H-M 'P 43 21 2'
_atom_sites_solution_hydrogens geom
_atom_sites_solution_primary direct
_atom_sites_solution_secondary difmap
_audit_creation_method SHELXL
_audit_update_record
;
96-04-29,   text and data added, srw
;
_cell_angle_alpha 90.00
_cell_angle_beta 90.00
_cell_angle_gamma 90.00
_cell_formula_units_Z 8
_cell_length_a 8.211(2)
_cell_length_b 8.211(2)
_cell_length_c 58.657(13)
_cell_measurement_reflns_used 25
_cell_measurement_temperature 198(2)
_cell_measurement_theta_max 10.32
_cell_measurement_theta_min 8.42
_cell_volume 3954.7(16)
_computing_cell_refinement 'CAD4 (Enraf-Nonius)'
_computing_data_collection 'CAD4 (Enraf-Nonius)'
_computing_data_reduction 'CAD4 (Enraf-Nonius) PROFILE (Coppens, 1972)'
_computing_molecular_graphics 'ORTEP-II (Johnson, 1971)'
_computing_publication_material 'CIFTAB (Sheldrick, 1993)'
_computing_structure_refinement 'SHELXL-93 (Sheldrick, 1993)'
_computing_structure_solution 'SHELXS-86 (Sheldrick, 1990)'
_diffrn_ambient_temperature 198(2)
_diffrn_measurement_device 'Enraf-Nonius CAD4'
_diffrn_measurement_method '3\w/3\q scans'
_diffrn_radiation_monochromator graphite
_diffrn_radiation_source 'normal-focus sealed tube'
_diffrn_radiation_type MoK\a
_diffrn_radiation_wavelength 0.71073
_diffrn_reflns_av_R_equivalents 0.0762
_diffrn_reflns_av_sigmaI/netI 0.1206
_diffrn_reflns_limit_h_max 9
_diffrn_reflns_limit_h_min -2
_diffrn_reflns_limit_k_max 9
_diffrn_reflns_limit_k_min -2
_diffrn_reflns_limit_l_max 17
_diffrn_reflns_limit_l_min -68
_diffrn_reflns_number 3952
_diffrn_reflns_theta_max 24.48
_diffrn_reflns_theta_min 2.50
_diffrn_standards_decay_% 0
_diffrn_standards_interval_time 80
_diffrn_standards_number 3
_exptl_absorpt_coefficient_mu 0.085
_exptl_absorpt_correction_type none
_exptl_crystal_colour colorless
_exptl_crystal_density_diffrn 1.248
_exptl_crystal_density_meas ?
_exptl_crystal_description tabular
_exptl_crystal_F_000 1600
_exptl_crystal_size_max 0.42
_exptl_crystal_size_mid 0.40
_exptl_crystal_size_min 0.18
_refine_diff_density_max 0.373
_refine_diff_density_min -0.404
_refine_diff_density_rms 0.096
_refine_ls_abs_structure_details 'Flack H D (1983), Acta Cryst. A39, 876-881'
_refine_ls_abs_structure_Flack 9.99(797)
_refine_ls_extinction_method none
_refine_ls_goodness_of_fit_all 1.101
_refine_ls_goodness_of_fit_obs 1.198
_refine_ls_hydrogen_treatment noref
_refine_ls_matrix_type full
_refine_ls_number_parameters 248
_refine_ls_number_reflns 3213
_refine_ls_number_restraints 0
_refine_ls_restrained_S_all 1.248
_refine_ls_restrained_S_obs 1.198
_refine_ls_R_factor_all 0.2111
_refine_ls_R_factor_obs 0.1243
_refine_ls_shift/esd_max -0.001
_refine_ls_shift/esd_mean 0.000
_refine_ls_structure_factor_coef Fsqd
_refine_ls_weighting_details 'w=1/[\s^2^(Fo^2^)+(0.0862P)^2^+52.5078P] where P=(Fo^2^+2Fc^2^)/3'
_refine_ls_weighting_scheme calc
_refine_ls_wR_factor_all 0.4414
_refine_ls_wR_factor_obs 0.3297
_reflns_number_observed 1907
_reflns_number_total 3222
_reflns_observed_criterion >2sigma(I)
_cod_data_source_file ja961582g.cif
_cod_data_source_block 8a
_cod_depositor_comments
;
The following automatic conversions were performed:

'_exptl_crystal_density_meas' value 'not_measured' was changed to '?'
- the value is perceived as not measured.

Automatic conversion script
Id: cif_fix_values 3008 2015-01-20 13:52:24Z robertas 

The following automatic conversions were performed:

'_refine_ls_weighting_scheme' value 'calc
w=1/[\s^2^(Fo^2^)+(0.0862P)^2^+52.5078P] where P=(Fo^2^+2Fc^2^)/3'
was changed to 'calc'. New tag '_refine_ls_weighting_details' was
created. The value of the new tag was set to
'w=1/[\s^2^(Fo^2^)+(0.0862P)^2^+52.5078P] where P=(Fo^2^+2Fc^2^)/3'.

Automatic conversion script
Id: cif_fix_values 3143 2015-03-26 13:38:13Z robertas 
;
_cod_original_cell_volume 3954.7(17)
_cod_database_code 4117177

loop_
_symmetry_equiv_pos_as_xyz
'x, y, z'
'-x, -y, z+1/2'
'-y+1/2, x+1/2, z+3/4'
'y+1/2, -x+1/2, z+1/4'
'-x+1/2, y+1/2, -z+3/4'
'x+1/2, -y+1/2, -z+1/4'
'y, x, -z'
'-y, -x, -z+1/2'

loop_
_atom_site_aniso_label
_atom_site_aniso_U_11
_atom_site_aniso_U_22
_atom_site_aniso_U_33
_atom_site_aniso_U_23
_atom_site_aniso_U_13
_atom_site_aniso_U_12
O1 0.031(4) 0.030(4) 0.029(4) 0.001(4) 0.002(3) -0.002(3)
O2 0.042(5) 0.039(5) 0.022(4) -0.008(4) 0.008(4) -0.011(4)
O3 0.090(8) 0.087(8) 0.041(6) -0.021(6) 0.029(6) 0.013(7)
O4 0.057(7) 0.088(9) 0.072(7) -0.047(7) -0.007(6) -0.003(6)
N1 0.039(7) 0.065(9) 0.050(7) -0.018(7) -0.006(6) 0.022(6)
C1 0.033(7) 0.041(7) 0.043(7) 0.004(6) 0.017(6) 0.009(6)
C2 0.058(9) 0.043(8) 0.056(9) 0.008(7) 0.019(7) 0.019(7)
C3 0.050(9) 0.032(8) 0.086(11) 0.014(7) 0.017(8) 0.007(7)
C4 0.021(6) 0.031(7) 0.049(7) -0.004(6) 0.009(5) -0.003(5)
C5 0.035(7) 0.062(10) 0.044(8) -0.009(7) -0.005(6) -0.001(7)
C6 0.042(7) 0.044(8) 0.035(7) -0.002(6) 0.005(6) 0.009(6)
C7 0.031(7) 0.027(6) 0.035(6) 0.004(5) 0.013(5) -0.002(5)
C8 0.042(8) 0.026(6) 0.042(7) -0.003(5) 0.011(6) 0.014(6)
C9 0.034(7) 0.083(11) 0.032(7) 0.004(7) -0.001(6) 0.017(8)
C10 0.036(7) 0.061(9) 0.039(7) -0.029(7) 0.012(6) -0.004(7)
C11 0.039(7) 0.037(8) 0.046(7) -0.009(6) 0.001(6) 0.007(6)
C12 0.061(10) 0.081(11) 0.030(7) 0.008(7) -0.009(7) 0.018(9)
C13 0.054(9) 0.058(9) 0.045(8) 0.005(7) -0.019(7) 0.012(7)
C14 0.040(8) 0.059(9) 0.040(7) 0.014(7) 0.022(6) -0.001(7)
C15 0.050(10) 0.153(18) 0.041(8) 0.004(10) -0.014(8) 0.037(12)
C16 0.032(6) 0.027(6) 0.022(5) 0.001(5) 0.008(5) 0.004(5)
C17 0.034(6) 0.028(6) 0.027(6) 0.008(5) 0.003(5) 0.009(5)
C18 0.040(7) 0.029(6) 0.040(6) -0.005(6) 0.008(6) 0.005(6)
C19 0.044(8) 0.055(9) 0.045(8) 0.003(7) 0.010(6) 0.006(7)
C20 0.036(7) 0.050(8) 0.019(5) -0.012(5) -0.008(5) 0.019(6)
C21 0.035(7) 0.050(8) 0.028(6) -0.008(6) -0.005(6) 0.001(6)
C22 0.028(6) 0.048(8) 0.042(7) -0.005(6) -0.006(6) 0.012(6)

loop_
_atom_site_label
_atom_site_type_symbol
_atom_site_fract_x
_atom_site_fract_y
_atom_site_fract_z
_atom_site_U_iso_or_equiv
_atom_site_thermal_displace_type
_atom_site_occupancy
_atom_site_calc_flag
_atom_site_refinement_flags
O1 O 0.5829(9) -0.0085(9) -0.04906(12) 0.030(2) Uani 1 d .
O2 O 0.3487(10) -0.1552(10) -0.04466(12) 0.035(2) Uani 1 d .
O3 O 0.2574(15) 0.2182(14) 0.0599(2) 0.072(3) Uani 1 d .
O4 O 0.4303(13) 0.4019(15) 0.0501(2) 0.073(4) Uani 1 d .
N1 N 0.3561(15) 0.2776(16) 0.0464(2) 0.051(3) Uani 1 d .
C1 C 0.5066(15) -0.0220(15) -0.0889(2) 0.039(3) Uani 1 d .
H1 H 0.3978(15) -0.0105(15) -0.0815(2) 0.047 Uiso 1 calc R
C2 C 0.5777(17) 0.1551(17) -0.0939(2) 0.052(4) Uani 1 d .
H2A H 0.6041(17) 0.1665(17) -0.1103(2) 0.063 Uiso 1 calc R
H2B H 0.4960(17) 0.2389(17) -0.0898(2) 0.063 Uiso 1 calc R
C3 C 0.7315(17) 0.1777(16) -0.0795(3) 0.056(4) Uani 1 d .
H3A H 0.7063(17) 0.2291(16) -0.0646(3) 0.067 Uiso 1 calc R
H3B H 0.8135(17) 0.2445(16) -0.0876(3) 0.067 Uiso 1 calc R
C4 C 0.7914(13) -0.0006(15) -0.0763(2) 0.033(3) Uani 1 d .
C5 C 0.8945(16) -0.0675(17) -0.0572(2) 0.047(4) Uani 1 d .
H5A H 0.8733(16) -0.0082(17) -0.0428(2) 0.056 Uiso 1 calc R
H5B H 1.0118(16) -0.0588(17) -0.0609(2) 0.056 Uiso 1 calc R
C6 C 0.8410(16) -0.2519(16) -0.0552(2) 0.040(3) Uani 1 d .
C7 C 0.6682(14) -0.2629(14) -0.0671(2) 0.031(3) Uani 1 d .
H7 H 0.5896(14) -0.3033(14) -0.0554(2) 0.037 Uiso 1 calc R
C8 C 0.6283(15) -0.0844(14) -0.0714(2) 0.037(3) Uani 1 d .
C9 C 0.4897(16) -0.1388(19) -0.1096(2) 0.050(4) Uani 1 d .
H9 H 0.5885(16) -0.1259(19) -0.1194(2) 0.060 Uiso 1 calc R
C10 C 0.4885(16) -0.3130(17) -0.1003(2) 0.045(3) Uani 1 d .
H10A H 0.3957(16) -0.3244(17) -0.0896(2) 0.054 Uiso 1 calc R
H10B H 0.4700(16) -0.3892(17) -0.1131(2) 0.054 Uiso 1 calc R
C11 C 0.6421(16) -0.3621(16) -0.0881(2) 0.041(3) Uani 1 d .
H11A H 0.6354(16) -0.4787(16) -0.0839(2) 0.049 Uiso 1 calc R
H11B H 0.7362(16) -0.3481(16) -0.0985(2) 0.049 Uiso 1 calc R
C12 C 0.8252(18) -0.2991(19) -0.0293(2) 0.057(4) Uani 1 d .
H12A H 0.7449(82) -0.2281(74) -0.0219(4) 0.069 Uiso 1 calc R
H12B H 0.9310(32) -0.2859(105) -0.0217(4) 0.069 Uiso 1 calc R
H12C H 0.7899(104) -0.4128(38) -0.0280(2) 0.069 Uiso 1 calc R
C13 C 0.9670(17) -0.3709(17) -0.0650(2) 0.052(4) Uani 1 d .
H13A H 0.9327(53) -0.4830(17) -0.0618(12) 0.062 Uiso 1 calc R
H13B H 1.0732(27) -0.3508(67) -0.0579(10) 0.062 Uiso 1 calc R
H13C H 0.9752(74) -0.3549(70) -0.0815(3) 0.062 Uiso 1 calc R
C14 C 0.8750(15) -0.0441(17) -0.0994(2) 0.046(4) Uani 1 d .
H14A H 0.8081(49) -0.0041(85) -0.1120(2) 0.055 Uiso 1 calc R
H14B H 0.8868(87) -0.1625(18) -0.1006(6) 0.055 Uiso 1 calc R
H14C H 0.9828(41) 0.0071(79) -0.1000(6) 0.055 Uiso 1 calc R
C15 C 0.3430(18) -0.0986(25) -0.1238(2) 0.082(6) Uani 1 d .
H15A H 0.3648(51) -0.0007(76) -0.1328(14) 0.098 Uiso 1 calc R
H15B H 0.2494(37) -0.0791(130) -0.1138(3) 0.098 Uiso 1 calc R
H15C H 0.3188(78) -0.1899(56) -0.1340(13) 0.098 Uiso 1 calc R
C16 C 0.4474(14) -0.0559(13) -0.0381(2) 0.027(2) Uani 1 d .
C17 C 0.4328(14) 0.0297(13) -0.0156(2) 0.030(3) Uani 1 d .
C18 C 0.3096(15) -0.0153(14) -0.0011(2) 0.036(3) Uani 1 d .
H18 H 0.2393(15) -0.1019(14) -0.0054(2) 0.043 Uiso 1 calc R
C19 C 0.2845(17) 0.0610(17) 0.0196(2) 0.048(4) Uani 1 d .
H19 H 0.2004(17) 0.0269(17) 0.0296(2) 0.058 Uiso 1 calc R
C20 C 0.3868(15) 0.1895(16) 0.0251(2) 0.035(3) Uani 1 d .
C21 C 0.5107(15) 0.2392(16) 0.0113(2) 0.038(3) Uani 1 d .
H21 H 0.5798(15) 0.3267(16) 0.0156(2) 0.045 Uiso 1 calc R
C22 C 0.5339(15) 0.1574(16) -0.0096(2) 0.039(3) Uani 1 d .
H22 H 0.6190(15) 0.1900(16) -0.0196(2) 0.047 Uiso 1 calc R

loop_
_atom_type_symbol
_atom_type_description
_atom_type_scat_dispersion_real
_atom_type_scat_dispersion_imag
_atom_type_scat_source
C C 0.0033 0.0016 'International Tables Vol C Tables 4.2.6.8 and 6.1.1.4'
H H 0.0000 0.0000 'International Tables Vol C Tables 4.2.6.8 and 6.1.1.4'
N N 0.0061 0.0033 'International Tables Vol C Tables 4.2.6.8 and 6.1.1.4'
O O 0.0106 0.0060 'International Tables Vol C Tables 4.2.6.8 and 6.1.1.4'

loop_
_geom_angle_atom_site_label_1
_geom_angle_atom_site_label_2
_geom_angle_atom_site_label_3
_geom_angle
_geom_angle_publ_flag
C16 O1 C8 120.2(9) yes
O4 N1 O3 123.4(12) yes
O4 N1 C20 118.8(13) yes
O3 N1 C20 117.8(13) yes
C8 C1 C9 112.3(10) yes
C8 C1 C2 101.0(10) yes
C9 C1 C2 117.1(10) yes
C8 C1 H1 108.7(6) ?
C9 C1 H1 108.7(7) ?
C2 C1 H1 108.7(6) ?
C3 C2 C1 108.2(11) yes
C3 C2 H2A 110.1(8) ?
C1 C2 H2A 110.1(7) ?
C3 C2 H2B 110.1(7) ?
C1 C2 H2B 110.1(6) ?
H2A C2 H2B 108.4 ?
C2 C3 C4 102.3(11) yes
C2 C3 H3A 111.3(7) ?
C4 C3 H3A 111.3(8) ?
C2 C3 H3B 111.3(7) ?
C4 C3 H3B 111.3(7) ?
H3A C3 H3B 109.2 ?
C5 C4 C8 100.7(10) yes
C5 C4 C3 127.4(11) yes
C8 C4 C3 99.7(9) yes
C5 C4 C14 108.3(10) yes
C8 C4 C14 116.5(10) yes
C3 C4 C14 104.6(11) yes
C4 C5 C6 104.4(10) yes
C4 C5 H5A 110.9(7) ?
C6 C5 H5A 110.9(7) ?
C4 C5 H5B 110.9(6) ?
C6 C5 H5B 110.9(7) ?
H5A C5 H5B 108.9 ?
C13 C6 C12 105.2(10) yes
C13 C6 C5 113.2(11) yes
C12 C6 C5 109.4(11) yes
C13 C6 C7 113.5(10) yes
C12 C6 C7 109.9(10) yes
C5 C6 C7 105.6(10) yes
C11 C7 C8 111.1(10) yes
C11 C7 C6 121.7(10) yes
C8 C7 C6 102.2(10) yes
C11 C7 H7 107.0(7) ?
C8 C7 H7 107.0(6) ?
C6 C7 H7 107.0(6) ?
O1 C8 C7 108.1(9) yes
O1 C8 C1 106.7(8) yes
C7 C8 C1 125.2(11) yes
O1 C8 C4 101.3(9) yes
C7 C8 C4 106.0(9) yes
C1 C8 C4 107.0(10) yes
C15 C9 C10 113.5(14) yes
C15 C9 C1 111.6(12) yes
C10 C9 C1 107.3(9) yes
C15 C9 H9 108.1(8) ?
C10 C9 H9 108.1(7) ?
C1 C9 H9 108.1(7) ?
C11 C10 C9 114.5(11) yes
C11 C10 H10A 108.6(7) ?
C9 C10 H10A 108.6(7) ?
C11 C10 H10B 108.6(6) ?
C9 C10 H10B 108.6(6) ?
H10A C10 H10B 107.6 ?
C7 C11 C10 111.4(10) yes
C7 C11 H11A 109.3(7) ?
C10 C11 H11A 109.3(7) ?
C7 C11 H11B 109.3(7) ?
C10 C11 H11B 109.3(7) ?
H11A C11 H11B 108.0 ?
C6 C12 H12A 109.5(7) ?
C6 C12 H12B 109.5(8) ?
H12A C12 H12B 109.5 ?
C6 C12 H12C 109.5(8) ?
H12A C12 H12C 109.5 ?
H12B C12 H12C 109.5 ?
C6 C13 H13A 109.5(7) ?
C6 C13 H13B 109.5(7) ?
H13A C13 H13B 109.5 ?
C6 C13 H13C 109.5(7) ?
H13A C13 H13C 109.5 ?
H13B C13 H13C 109.5 ?
C4 C14 H14A 109.5(7) ?
C4 C14 H14B 109.5(7) ?
H14A C14 H14B 109.5 ?
C4 C14 H14C 109.5(6) ?
H14A C14 H14C 109.5 ?
H14B C14 H14C 109.5 ?
C9 C15 H15A 109.5(10) ?
C9 C15 H15B 109.5(8) ?
H15A C15 H15B 109.5 ?
C9 C15 H15C 109.5(9) ?
H15A C15 H15C 109.5 ?
H15B C15 H15C 109.5 ?
O2 C16 O1 126.8(9) yes
O2 C16 C17 122.7(10) yes
O1 C16 C17 110.6(9) yes
C18 C17 C22 119.4(11) yes
C18 C17 C16 118.6(11) yes
C22 C17 C16 121.9(10) yes
C17 C18 C19 122.1(12) yes
C17 C18 H18 119.0(7) ?
C19 C18 H18 119.0(8) ?
C18 C19 C20 117.5(12) yes
C18 C19 H19 121.3(8) ?
C20 C19 H19 121.3(7) ?
C21 C20 C19 122.7(11) yes
C21 C20 N1 119.2(12) yes
C19 C20 N1 118.1(12) yes
C20 C21 C22 118.3(12) yes
C20 C21 H21 120.8(7) ?
C22 C21 H21 120.8(8) ?
C17 C22 C21 120.0(12) yes
C17 C22 H22 120.0(7) ?
C21 C22 H22 120.0(8) ?

loop_
_geom_bond_atom_site_label_1
_geom_bond_atom_site_label_2
_geom_bond_distance
_geom_bond_publ_flag
O1 C16 1.341(12) y
O1 C8 1.497(13) y
O2 C16 1.212(13) y
O3 N1 1.24(2) yes
O4 N1 1.21(2) yes
N1 C20 1.465(15) yes
C1 C8 1.52(2) yes
C1 C9 1.55(2) yes
C1 C2 1.59(2) yes
C1 H1 1.00 ?
C2 C3 1.53(2) yes
C2 H2A 0.99 ?
C2 H2B 0.99 ?
C3 C4 1.56(2) yes
C3 H3A 0.99 ?
C3 H3B 0.99 ?
C4 C5 1.51(2) yes
C4 C8 1.53(2) yes
C4 C14 1.56(2) yes
C5 C6 1.58(2) yes
C5 H5A 0.99 ?
C5 H5B 0.99 ?
C6 C13 1.54(2) yes
C6 C12 1.57(2) yes
C6 C7 1.59(2) yes
C7 C11 1.49(2) yes
C7 C8 1.52(2) yes
C7 H7 1.00 ?
C9 C15 1.50(2) yes
C9 C10 1.53(2) yes
C9 H9 1.00 ?
C10 C11 1.50(2) yes
C10 H10A 0.99 ?
C10 H10B 0.99 ?
C11 H11A 0.99 ?
C11 H11B 0.99 ?
C12 H12A 0.98 ?
C12 H12B 0.98 ?
C12 H12C 0.98 ?
C13 H13A 0.98 ?
C13 H13B 0.98 ?
C13 H13C 0.98 ?
C14 H14A 0.98 ?
C14 H14B 0.98 ?
C14 H14C 0.98 ?
C15 H15A 0.98 ?
C15 H15B 0.98 ?
C15 H15C 0.98 ?
C16 C17 1.503(14) yes
C17 C18 1.37(2) yes
C17 C22 1.38(2) yes
C18 C19 1.38(2) yes
C18 H18 0.95 ?
C19 C20 1.39(2) yes
C19 H19 0.95 ?
C20 C21 1.36(2) yes
C21 C22 1.41(2) yes
C21 H21 0.95 ?
C22 H22 0.95 ?

loop_
_geom_torsion_atom_site_label_1
_geom_torsion_atom_site_label_2
_geom_torsion_atom_site_label_3
_geom_torsion_atom_site_label_4
_geom_torsion
C8 C1 C2 C3 1.0(12)
C9 C1 C2 C3 -121.1(13)
C1 C2 C3 C4 26.4(13)
C2 C3 C4 C5 -154.4(12)
C2 C3 C4 C8 -42.8(13)
C2 C3 C4 C14 78.1(11)
C8 C4 C5 C6 39.6(11)
C3 C4 C5 C6 150.8(12)
C14 C4 C5 C6 -83.2(12)
C4 C5 C6 C13 105.1(11)
C4 C5 C6 C12 -138.0(11)
C4 C5 C6 C7 -19.7(12)
C13 C6 C7 C11 -8.6(16)
C12 C6 C7 C11 -126.1(12)
C5 C6 C7 C11 116.0(12)
C13 C6 C7 C8 -133.1(11)
C12 C6 C7 C8 109.4(11)
C5 C6 C7 C8 -8.5(12)
C16 O1 C8 C7 -65.9(13)
C16 O1 C8 C1 71.1(12)
C16 O1 C8 C4 -177.0(9)
C11 C7 C8 O1 154.6(10)
C6 C7 C8 O1 -74.1(11)
C11 C7 C8 C1 27.6(16)
C6 C7 C8 C1 158.9(11)
C11 C7 C8 C4 -97.4(12)
C6 C7 C8 C4 33.8(11)
C9 C1 C8 O1 -155.9(10)
C2 C1 C8 O1 78.7(10)
C9 C1 C8 C7 -28.3(16)
C2 C1 C8 C7 -153.8(11)
C9 C1 C8 C4 96.3(12)
C2 C1 C8 C4 -29.2(11)
C5 C4 C8 O1 65.8(10)
C3 C4 C8 O1 -65.5(11)
C14 C4 C8 O1 -177.4(10)
C5 C4 C8 C7 -47.0(12)
C3 C4 C8 C7 -178.3(10)
C14 C4 C8 C7 69.8(13)
C5 C4 C8 C1 177.4(9)
C3 C4 C8 C1 46.1(12)
C14 C4 C8 C1 -65.8(12)
C8 C1 C9 C15 166.1(12)
C2 C1 C9 C15 -77.8(15)
C8 C1 C9 C10 41.2(14)
C2 C1 C9 C10 157.3(11)
C15 C9 C10 C11 173.9(11)
C1 C9 C10 C11 -62.3(13)
C8 C7 C11 C10 -41.7(14)
C6 C7 C11 C10 -161.9(11)
C9 C10 C11 C7 64.2(14)
C8 O1 C16 O2 -2.2(16)
C8 O1 C16 C17 176.6(8)
O2 C16 C17 C18 5.0(16)
O1 C16 C17 C18 -173.9(10)
O2 C16 C17 C22 -171.5(11)
O1 C16 C17 C22 9.6(15)
C22 C17 C18 C19 -1.1(18)
C16 C17 C18 C19 -177.7(11)
C17 C18 C19 C20 1.6(19)
C18 C19 C20 C21 -1.4(19)
C18 C19 C20 N1 176.7(11)
O4 N1 C20 C21 7.5(17)
O3 N1 C20 C21 -170.9(12)
O4 N1 C20 C19 -170.7(12)
O3 N1 C20 C19 10.9(17)
C19 C20 C21 C22 0.9(18)
N1 C20 C21 C22 -177.3(10)
C18 C17 C22 C21 0.5(17)
C16 C17 C22 C21 177.0(10)
C20 C21 C22 C17 -0.4(18)
